data_7707315
loop_
_publ_author_name
'Li, Han-Ying'
'Lii, Kwang-Hwa'

_publ_section_title
;
 Hydrothermal synthesis, crystal structures, and X-ray photoelectron
 spectroscopy of lead tellurium(IV) and tellurium(VI) oxycompounds:
 Ba<sub>3</sub>PbTe<sub>6</sub>O<sub>16</sub> and
 Na<sub>2</sub>Pb<sub>9</sub>(\m<sub>6</sub>-O)<sub>2</sub>(Te<sub>2</sub>O<sub>10</sub>)<sub>2</sub>.
;
_journal_issue 23
_journal_name_full 'Dalton transactions (Cambridge, England : 2003)'
_journal_page_first 8189
_journal_page_last 8195
_journal_paper_doi 10.1039/d1dt00566a
_journal_volume 50
_journal_year 2021
_chemical_formula_sum 'Ba9 O48 Pb3 Te18'
_chemical_formula_weight 4922.43
_chemical_name_systematic Ba3PbTe6O16
_space_group_crystal_system trigonal
_space_group_IT_number 148
_space_group_name_Hall '-R 3'
_space_group_name_H-M_alt 'R -3 :H'
_audit_creation_method SHELXL-2017/1
_audit_update_record
;
2021-02-05 deposited with the CCDC.	2021-05-04 downloaded from the CCDC.
;
_cell_angle_alpha 90
_cell_angle_beta 90
_cell_angle_gamma 120
_cell_formula_units_Z 1
_cell_length_a 7.3068(3)
_cell_length_b 7.3068(3)
_cell_length_c 28.5210(12)
_cell_measurement_reflns_used 187
_cell_measurement_temperature 296(2)
_cell_measurement_theta_max 26.9474
_cell_measurement_theta_min 2.2532
_cell_volume 1318.71(9)
_computing_structure_refinement 'SHELXL-2017/1 (Sheldrick, 2017)'
_computing_structure_solution 'SHELXT 2014/5 (Sheldrick, 2014)'
_diffrn_ambient_temperature 296(2)
_diffrn_measured_fraction_theta_full 1.000
_diffrn_measured_fraction_theta_max 1.000
_diffrn_measurement_device_type 'Bruker D8 QUEST'
_diffrn_measurement_method 'phi and omega scans'
_diffrn_radiation_type MoK\a
_diffrn_radiation_wavelength 0.71073
_diffrn_reflns_av_R_equivalents 0.0390
_diffrn_reflns_av_unetI/netI 0.0240
_diffrn_reflns_Laue_measured_fraction_full 1.000
_diffrn_reflns_Laue_measured_fraction_max 1.000
_diffrn_reflns_limit_h_max 9
_diffrn_reflns_limit_h_min -9
_diffrn_reflns_limit_k_max 9
_diffrn_reflns_limit_k_min -9
_diffrn_reflns_limit_l_max 37
_diffrn_reflns_limit_l_min -37
_diffrn_reflns_number 5683
_diffrn_reflns_point_group_measured_fraction_full 1.000
_diffrn_reflns_point_group_measured_fraction_max 1.000
_diffrn_reflns_theta_full 25.242
_diffrn_reflns_theta_max 28.166
_diffrn_reflns_theta_min 2.142
_diffrn_source 'I\mS 3.0 microfocus X-ray source'
_exptl_absorpt_coefficient_mu 26.009
_exptl_absorpt_correction_T_max 0.7457
_exptl_absorpt_correction_T_min 0.6042
_exptl_absorpt_correction_type numerical
_exptl_absorpt_process_details
;
 SADABS 2016/2: Krause, L., Herbst-Irmer, R., Sheldrick G.M. & Stalke D.,
 J. Appl. Cryst. 48 (2015) 3-10
;
_exptl_crystal_colour colorless
_exptl_crystal_density_diffrn 6.198
_exptl_crystal_description lamellar
_exptl_crystal_F_000 2070
_exptl_crystal_size_max 0.154
_exptl_crystal_size_mid 0.063
_exptl_crystal_size_min 0.049
_refine_diff_density_max 2.859
_refine_diff_density_min -1.437
_refine_diff_density_rms 0.289
_refine_ls_extinction_method none
_refine_ls_goodness_of_fit_ref 1.071
_refine_ls_hydrogen_treatment undef
_refine_ls_matrix_type full
_refine_ls_number_parameters 41
_refine_ls_number_reflns 733
_refine_ls_number_restraints 0
_refine_ls_restrained_S_all 1.071
_refine_ls_R_factor_all 0.0265
_refine_ls_R_factor_gt 0.0229
_refine_ls_shift/su_max 0.001
_refine_ls_shift/su_mean 0.000
_refine_ls_structure_factor_coef Fsqd
_refine_ls_weighting_details 'w=1/[\s^2^(Fo^2^)+(0.0179P)^2^+61.2934P] where P=(Fo^2^+2Fc^2^)/3'
_refine_ls_weighting_scheme calc
_refine_ls_wR_factor_gt 0.0532
_refine_ls_wR_factor_ref 0.0546
_reflns_Friedel_coverage 0.000
_reflns_number_gt 679
_reflns_number_total 733
_reflns_threshold_expression 'I > 2\s(I)'
_cod_data_source_file d1dt00566a2.cif
_cod_data_source_block 1_a
_cod_depositor_comments 'Adding full bibliography for 7707315--7707316.cif.'
_cod_original_cell_volume 1318.71(12)
_cod_database_code 7707315
_shelx_shelxl_version_number 2017/1
_shelx_space_group_comment
;
The symmetry employed for this shelxl refinement is uniquely defined
by the following loop, which should always be used as a source of
symmetry information in preference to the above space-group names.
They are only intended as comments.
;

loop_
_space_group_symop_operation_xyz
'x, y, z'
'-y, x-y, z'
'-x+y, -x, z'
'x+2/3, y+1/3, z+1/3'
'-y+2/3, x-y+1/3, z+1/3'
'-x+y+2/3, -x+1/3, z+1/3'
'x+1/3, y+2/3, z+2/3'
'-y+1/3, x-y+2/3, z+2/3'
'-x+y+1/3, -x+2/3, z+2/3'
'-x, -y, -z'
'y, -x+y, -z'
'x-y, x, -z'
'-x+2/3, -y+1/3, -z+1/3'
'y+2/3, -x+y+1/3, -z+1/3'
'x-y+2/3, x+1/3, -z+1/3'
'-x+1/3, -y+2/3, -z+2/3'
'y+1/3, -x+y+2/3, -z+2/3'
'x-y+1/3, x+2/3, -z+2/3'

loop_
_atom_site_label
_atom_site_type_symbol
_atom_site_fract_x
_atom_site_fract_y
_atom_site_fract_z
_atom_site_U_iso_or_equiv
_atom_site_adp_type
_atom_site_occupancy
_atom_site_site_symmetry_order
_atom_site_calc_flag
_atom_site_refinement_flags_posn
_atom_site_refinement_flags_adp
_atom_site_refinement_flags_occupancy
_atom_site_disorder_assembly
_atom_site_disorder_group
Pb01 Pb 0.666667 0.333333 0.333333 0.01363(16) Uani 1 6 d S T P . .
Ba1 Ba 0.000000 0.000000 0.500000 0.00915(19) Uani 1 6 d S T P . .
Ba2 Ba 0.333333 0.666667 0.30750(2) 0.01378(17) Uani 1 3 d S T P . .
Te1 Te 0.52069(7) 0.52388(7) 0.43537(2) 0.01052(13) Uani 1 1 d . . . . .
O1 O 0.5717(8) 0.5951(8) 0.37255(16) 0.0147(10) Uani 1 1 d . . . . .
O2 O 0.2654(8) 0.2661(8) 0.43495(17) 0.0158(10) Uani 1 1 d . . . . .
O3 O 0.333333 0.666667 0.4405(3) 0.0170(18) Uani 1 3 d S T P . .
O4 O 0.666667 0.333333 0.4272(3) 0.0119(16) Uani 1 3 d S T P . .

loop_
_atom_site_aniso_label
_atom_site_aniso_U_11
_atom_site_aniso_U_22
_atom_site_aniso_U_33
_atom_site_aniso_U_23
_atom_site_aniso_U_13
_atom_site_aniso_U_12
Pb01 0.0139(2) 0.0139(2) 0.0131(3) 0.000 0.000 0.00695(10)
Ba1 0.0095(3) 0.0095(3) 0.0085(4) 0.000 0.000 0.00473(14)
Ba2 0.0141(2) 0.0141(2) 0.0131(3) 0.000 0.000 0.00707(11)
Te1 0.0098(2) 0.0099(2) 0.0103(2) -0.00018(15) 0.00002(15) 0.00378(17)
O1 0.019(3) 0.014(2) 0.011(2) 0.0019(18) 0.0021(18) 0.008(2)
O2 0.010(2) 0.011(2) 0.022(3) 0.0000(19) -0.0012(19) 0.003(2)
O3 0.009(2) 0.009(2) 0.034(5) 0.000 0.000 0.0043(12)
O4 0.009(2) 0.009(2) 0.018(4) 0.000 0.000 0.0045(12)

loop_
_atom_type_symbol
_atom_type_description
_atom_type_scat_dispersion_real
_atom_type_scat_dispersion_imag
_atom_type_scat_source
Ba Ba -0.3244 2.2819 'International Tables Vol C Tables 4.2.6.8 and 6.1.1.4'
O O 0.0106 0.0060 'International Tables Vol C Tables 4.2.6.8 and 6.1.1.4'
Pb Pb -3.3944 10.1111 'International Tables Vol C Tables 4.2.6.8 and 6.1.1.4'
Te Te -0.5308 1.6751 'International Tables Vol C Tables 4.2.6.8 and 6.1.1.4'

loop_
_geom_angle_atom_site_label_1
_geom_angle_atom_site_label_2
_geom_angle_atom_site_label_3
_geom_angle
_geom_angle_site_symmetry_1
_geom_angle_site_symmetry_3
_geom_angle_publ_flag
O1 Pb01 O1 102.75(12) 3_665 2_655 ?
O1 Pb01 O1 180.0 3_665 18_545 ?
O1 Pb01 O1 77.25(12) 2_655 18_545 ?
O1 Pb01 O1 102.75(12) 3_665 . ?
O1 Pb01 O1 102.75(12) 2_655 . ?
O1 Pb01 O1 77.26(12) 18_545 . ?
O1 Pb01 O1 77.25(12) 3_665 17 ?
O1 Pb01 O1 180.0 2_655 17 ?
O1 Pb01 O1 102.75(12) 18_545 17 ?
O1 Pb01 O1 77.25(12) . 17 ?
O1 Pb01 O1 77.25(12) 3_665 16_655 ?
O1 Pb01 O1 77.25(12) 2_655 16_655 ?
O1 Pb01 O1 102.74(12) 18_545 16_655 ?
O1 Pb01 O1 180.0 . 16_655 ?
O1 Pb01 O1 102.74(12) 17 16_655 ?
O1 Pb01 O4 115.57(10) 3_665 16_655 ?
O1 Pb01 O4 115.57(10) 2_655 16_655 ?
O1 Pb01 O4 64.43(10) 18_545 16_655 ?
O1 Pb01 O4 115.57(10) . 16_655 ?
O1 Pb01 O4 64.43(10) 17 16_655 ?
O1 Pb01 O4 64.43(10) 16_655 16_655 ?
O1 Pb01 O4 64.43(10) 3_665 . ?
O1 Pb01 O4 64.43(10) 2_655 . ?
O1 Pb01 O4 115.57(10) 18_545 . ?
O1 Pb01 O4 64.43(10) . . ?
O1 Pb01 O4 115.57(10) 17 . ?
O1 Pb01 O4 115.57(10) 16_655 . ?
O4 Pb01 O4 180.0 16_655 . ?
O2 Ba1 O2 180.0 12_556 3 ?
O2 Ba1 O2 77.53(16) 12_556 11_556 ?
O2 Ba1 O2 102.47(16) 3 11_556 ?
O2 Ba1 O2 102.47(16) 12_556 2 ?
O2 Ba1 O2 77.53(16) 3 2 ?
O2 Ba1 O2 180.0 11_556 2 ?
O2 Ba1 O2 77.53(16) 12_556 10_556 ?
O2 Ba1 O2 102.47(16) 3 10_556 ?
O2 Ba1 O2 77.53(16) 11_556 10_556 ?
O2 Ba1 O2 102.47(16) 2 10_556 ?
O2 Ba1 O2 102.47(16) 12_556 . ?
O2 Ba1 O2 77.53(16) 3 . ?
O2 Ba1 O2 102.47(16) 11_556 . ?
O2 Ba1 O2 77.53(16) 2 . ?
O2 Ba1 O2 180.00(15) 10_556 . ?
O2 Ba1 Te1 129.63(11) 12_556 1_445 ?
O2 Ba1 Te1 50.37(11) 3 1_445 ?
O2 Ba1 Te1 130.29(11) 11_556 1_445 ?
O2 Ba1 Te1 49.71(11) 2 1_445 ?
O2 Ba1 Te1 71.53(11) 10_556 1_445 ?
O2 Ba1 Te1 108.47(11) . 1_445 ?
O2 Ba1 Te1 50.37(11) 12_556 10_666 ?
O2 Ba1 Te1 129.63(11) 3 10_666 ?
O2 Ba1 Te1 49.71(11) 11_556 10_666 ?
O2 Ba1 Te1 130.29(11) 2 10_666 ?
O2 Ba1 Te1 108.47(11) 10_556 10_666 ?
O2 Ba1 Te1 71.53(11) . 10_666 ?
Te1 Ba1 Te1 180.0 1_445 10_666 ?
O2 Ba1 Te1 130.29(11) 12_556 2_655 ?
O2 Ba1 Te1 49.71(11) 3 2_655 ?
O2 Ba1 Te1 71.53(10) 11_556 2_655 ?
O2 Ba1 Te1 108.47(10) 2 2_655 ?
O2 Ba1 Te1 129.63(11) 10_556 2_655 ?
O2 Ba1 Te1 50.37(11) . 2_655 ?
Te1 Ba1 Te1 99.958(8) 1_445 2_655 ?
Te1 Ba1 Te1 80.042(8) 10_666 2_655 ?
O2 Ba1 Te1 108.47(10) 12_556 12_546 ?
O2 Ba1 Te1 71.53(10) 3 12_546 ?
O2 Ba1 Te1 50.37(11) 11_556 12_546 ?
O2 Ba1 Te1 129.63(11) 2 12_546 ?
O2 Ba1 Te1 49.71(11) 10_556 12_546 ?
O2 Ba1 Te1 130.29(11) . 12_546 ?
Te1 Ba1 Te1 80.042(8) 1_445 12_546 ?
Te1 Ba1 Te1 99.958(8) 10_666 12_546 ?
Te1 Ba1 Te1 80.042(8) 2_655 12_546 ?
O2 Ba1 Te1 71.53(10) 12_556 3_565 ?
O2 Ba1 Te1 108.47(10) 3 3_565 ?
O2 Ba1 Te1 129.63(11) 11_556 3_565 ?
O2 Ba1 Te1 50.37(11) 2 3_565 ?
O2 Ba1 Te1 130.29(11) 10_556 3_565 ?
O2 Ba1 Te1 49.71(11) . 3_565 ?
Te1 Ba1 Te1 99.958(8) 1_445 3_565 ?
Te1 Ba1 Te1 80.042(8) 10_666 3_565 ?
Te1 Ba1 Te1 99.958(8) 2_655 3_565 ?
Te1 Ba1 Te1 180.0 12_546 3_565 ?
O2 Ba1 Te1 49.71(11) 12_556 11_456 ?
O2 Ba1 Te1 130.29(11) 3 11_456 ?
O2 Ba1 Te1 108.47(10) 11_556 11_456 ?
O2 Ba1 Te1 71.53(10) 2 11_456 ?
O2 Ba1 Te1 50.37(11) 10_556 11_456 ?
O2 Ba1 Te1 129.63(11) . 11_456 ?
Te1 Ba1 Te1 80.042(8) 1_445 11_456 ?
Te1 Ba1 Te1 99.958(8) 10_666 11_456 ?
Te1 Ba1 Te1 180.0 2_655 11_456 ?
Te1 Ba1 Te1 99.958(8) 12_546 11_456 ?
Te1 Ba1 Te1 80.042(8) 3_565 11_456 ?
O1 Ba2 O1 79.98(15) 2_665 3_565 ?
O1 Ba2 O1 79.98(15) 2_665 . ?
O1 Ba2 O1 79.98(15) 3_565 . ?
O1 Ba2 O2 90.87(14) 2_665 18 ?
O1 Ba2 O2 130.15(14) 3_565 18 ?
O1 Ba2 O2 146.72(15) . 18 ?
O1 Ba2 O2 146.72(14) 2_665 16 ?
O1 Ba2 O2 90.87(14) 3_565 16 ?
O1 Ba2 O2 130.15(14) . 16 ?
O2 Ba2 O2 70.72(15) 18 16 ?
O1 Ba2 O2 130.15(15) 2_665 17 ?
O1 Ba2 O2 146.72(14) 3_565 17 ?
O1 Ba2 O2 90.87(14) . 17 ?
O2 Ba2 O2 70.72(15) 18 17 ?
O2 Ba2 O2 70.72(15) 16 17 ?
O1 Ba2 O1 80.27(14) 2_665 17_455 ?
O1 Ba2 O1 67.08(18) 3_565 17_455 ?
O1 Ba2 O1 143.96(8) . 17_455 ?
O2 Ba2 O1 63.08(13) 18 17_455 ?
O2 Ba2 O1 66.77(13) 16 17_455 ?
O2 Ba2 O1 124.73(13) 17 17_455 ?
O1 Ba2 O1 67.08(18) 2_665 16_665 ?
O1 Ba2 O1 143.96(8) 3_565 16_665 ?
O1 Ba2 O1 80.27(14) . 16_665 ?
O2 Ba2 O1 66.77(13) 18 16_665 ?
O2 Ba2 O1 124.73(13) 16 16_665 ?
O2 Ba2 O1 63.08(14) 17 16_665 ?
O1 Ba2 O1 118.48(4) 17_455 16_665 ?
O1 Ba2 O1 143.96(8) 2_665 18_545 ?
O1 Ba2 O1 80.27(14) 3_565 18_545 ?
O1 Ba2 O1 67.08(18) . 18_545 ?
O2 Ba2 O1 124.73(13) 18 18_545 ?
O2 Ba2 O1 63.08(13) 16 18_545 ?
O2 Ba2 O1 66.77(13) 17 18_545 ?
O1 Ba2 O1 118.48(4) 17_455 18_545 ?
O1 Ba2 O1 118.48(4) 16_665 18_545 ?
O1 Ba2 Ba1 132.09(10) 2_665 7_554 ?
O1 Ba2 Ba1 132.09(10) 3_565 7_554 ?
O1 Ba2 Ba1 132.09(10) . 7_554 ?
O2 Ba2 Ba1 41.93(10) 18 7_554 ?
O2 Ba2 Ba1 41.93(10) 16 7_554 ?
O2 Ba2 Ba1 41.93(10) 17 7_554 ?
O1 Ba2 Ba1 82.86(9) 17_455 7_554 ?
O1 Ba2 Ba1 82.86(9) 16_665 7_554 ?
O1 Ba2 Ba1 82.86(9) 18_545 7_554 ?
O1 Ba2 Ba2 42.64(10) 2_665 16_565 ?
O1 Ba2 Ba2 67.95(10) 3_565 16_565 ?
O1 Ba2 Ba2 116.61(10) . 16_565 ?
O2 Ba2 Ba2 72.44(10) 18 16_565 ?
O2 Ba2 Ba2 104.28(10) 16 16_565 ?
O2 Ba2 Ba2 142.27(10) 17 16_565 ?
O1 Ba2 Ba2 37.62(9) 17_455 16_565 ?
O1 Ba2 Ba2 94.96(9) 16_665 16_565 ?
O1 Ba2 Ba2 145.95(9) 18_545 16_565 ?
Ba1 Ba2 Ba2 109.253(17) 7_554 16_565 ?
O1 Ba2 Ba2 67.95(10) 2_665 16_665 ?
O1 Ba2 Ba2 116.61(10) 3_565 16_665 ?
O1 Ba2 Ba2 42.64(10) . 16_665 ?
O2 Ba2 Ba2 104.28(10) 18 16_665 ?
O2 Ba2 Ba2 142.27(10) 16 16_665 ?
O2 Ba2 Ba2 72.44(10) 17 16_665 ?
O1 Ba2 Ba2 145.95(9) 17_455 16_665 ?
O1 Ba2 Ba2 37.62(9) 16_665 16_665 ?
O1 Ba2 Ba2 94.96(9) 18_545 16_665 ?
Ba1 Ba2 Ba2 109.253(17) 7_554 16_665 ?
Ba2 Ba2 Ba2 109.689(17) 16_565 16_665 ?
O1 Te1 O2 103.6(2) . . ?
O1 Te1 O3 91.0(3) . . ?
O2 Te1 O3 86.06(16) . . ?
O1 Te1 O4 89.0(3) . . ?
O2 Te1 O4 85.13(16) . . ?
O3 Te1 O4 170.93(9) . . ?
O1 Te1 Ba1 103.82(16) . 1_665 ?
O2 Te1 Ba1 152.52(15) . 1_665 ?
O3 Te1 Ba1 92.36(12) . 1_665 ?
O4 Te1 Ba1 96.46(10) . 1_665 ?
Te1 O1 Pb01 107.5(2) . . ?
Te1 O1 Ba2 130.1(2) . . ?
Pb01 O1 Ba2 106.03(16) . . ?
Te1 O1 Ba2 110.9(2) . 16_665 ?
Pb01 O1 Ba2 97.90(15) . 16_665 ?
Ba2 O1 Ba2 99.73(14) . 16_665 ?
Te1 O2 Ba1 135.9(2) . . ?
Te1 O2 Ba2 132.3(2) . 16 ?
Ba1 O2 Ba2 91.76(14) . 16 ?
Te1 O3 Te1 119.52(6) 3_565 2_665 ?
Te1 O3 Te1 119.52(6) 3_565 . ?
Te1 O3 Te1 119.52(6) 2_665 . ?
Te1 O4 Te1 118.84(8) . 3_665 ?
Te1 O4 Te1 118.84(8) . 2_655 ?
Te1 O4 Te1 118.84(8) 3_665 2_655 ?
Te1 O4 Pb01 96.2(2) . . ?
Te1 O4 Pb01 96.2(2) 3_665 . ?
Te1 O4 Pb01 96.2(2) 2_655 . ?

loop_
_geom_bond_atom_site_label_1
_geom_bond_atom_site_label_2
_geom_bond_distance
_geom_bond_site_symmetry_2
_geom_bond_publ_flag
Pb01 O1 2.592(5) 3_665 ?
Pb01 O1 2.592(5) 2_655 ?
Pb01 O1 2.592(5) 18_545 ?
Pb01 O1 2.592(5) . ?
Pb01 O1 2.592(5) 17 ?
Pb01 O1 2.592(5) 16_655 ?
Pb01 O4 2.677(8) 16_655 ?
Pb01 O4 2.677(8) . ?
Ba1 O2 2.686(5) 12_556 ?
Ba1 O2 2.686(5) 3 ?
Ba1 O2 2.686(5) 11_556 ?
Ba1 O2 2.686(5) 2 ?
Ba1 O2 2.686(5) 10_556 ?
Ba1 O2 2.686(5) . ?
Ba1 Te1 3.9474(4) 1_445 ?
Ba1 Te1 3.9474(4) 10_666 ?
Ba1 Te1 3.9474(4) 2_655 ?
Ba1 Te1 3.9474(4) 12_546 ?
Ba1 Te1 3.9474(4) 3_565 ?
Ba1 Te1 3.9474(4) 11_456 ?
Ba2 O1 2.768(5) 2_665 ?
Ba2 O1 2.768(5) 3_565 ?
Ba2 O1 2.768(5) . ?
Ba2 O2 2.906(5) 18 ?
Ba2 O2 2.906(5) 16 ?
Ba2 O2 2.906(5) 17 ?
Ba2 O1 3.071(5) 17_455 ?
Ba2 O1 3.071(5) 16_665 ?
Ba2 O1 3.071(5) 18_545 ?
Ba2 Ba2 4.4685(5) 16_565 ?
Ba2 Ba2 4.4685(5) 16_665 ?
Te1 O1 1.851(5) . ?
Te1 O2 1.875(5) . ?
Te1 O3 2.1006(8) . ?
Te1 O4 2.1483(10) . ?
